data_2007044
loop_
_publ_author_name
'H\"okelek, Tuncer'
'Budak, K\?ivan\,c'
'\;Send\.il, K\?iv\?ilc\?im'
'Necefo\(glu, Hacali'

_publ_section_title <i>trans</i>-Diaquabis(4-hydroxybenzoato-<i>O</i>)bis(nicotinamide-<i>N</i>)copper(II)
_journal_issue 3
_journal_name_full 'Acta Crystallographica Section C'
_journal_page_first 347
_journal_page_last 348
_journal_paper_doi 10.1107/S0108270197013978
_journal_volume 54
_journal_year 1998
_chemical_formula_moiety 'C26 H26 N4 O10 Cu'
_chemical_formula_sum 'C26 H26 Cu N4 O10'
_chemical_formula_weight 618.058
_space_group_crystal_system monoclinic
_space_group_IT_number 14
_space_group_name_Hall '-P 2yn'
_space_group_name_H-M_alt 'P 1 21/n 1'
_symmetry_space_group_name_Hall '-P 2yn'
_symmetry_space_group_name_H-M 'P 1 21/n 1'
_atom_type_scat_source IntTabIV
_cell_angle_alpha 90
_cell_angle_beta 101.453(7)
_cell_angle_gamma 90
_cell_formula_units_Z 2
_cell_length_a 11.4376(10)
_cell_length_b 9.8396(9)
_cell_length_c 12.5356(11)
_cell_measurement_reflns_used 25
_cell_measurement_temperature 298
_cell_measurement_theta_max 18
_cell_measurement_theta_min 10
_cell_volume 1382.7(2)
_computing_cell_refinement MolEN
_computing_data_collection 'MolEN (Fair, 1990)'
_computing_data_reduction MolEN
_computing_molecular_graphics 'ORTEPII (Johnson, 1976)'
_computing_publication_material MolEN
_computing_structure_refinement MolEN
_computing_structure_solution 'SHELXS86 (Sheldrick, 1990)'
_diffrn_measurement_device 'Enraf-Nonius CAD-4'
_diffrn_measurement_method \w/2\q
_diffrn_radiation_type MoK\a
_diffrn_radiation_wavelength 0.71073
_diffrn_reflns_av_R_equivalents 0.027
_diffrn_reflns_limit_h_max 14
_diffrn_reflns_limit_h_min 0
_diffrn_reflns_limit_k_max 12
_diffrn_reflns_limit_k_min 0
_diffrn_reflns_limit_l_max 15
_diffrn_reflns_limit_l_min -15
_diffrn_reflns_number 3096
_diffrn_reflns_theta_max 26.3
_diffrn_standards_decay_% 1
_diffrn_standards_interval_count 250
_diffrn_standards_interval_time 120
_diffrn_standards_number 3
_exptl_absorpt_coefficient_mu 0.853
_exptl_absorpt_correction_T_max 0.934
_exptl_absorpt_correction_T_min 0.843
_exptl_absorpt_correction_type 'empirical via \y scans (MolEN; Fair, 1990)'
_exptl_crystal_colour 'deep blue'
_exptl_crystal_density_diffrn 1.4845
_exptl_crystal_density_method none
_exptl_crystal_description plate
_exptl_crystal_size_max 0.30
_exptl_crystal_size_mid 0.18
_exptl_crystal_size_min 0.08
_refine_diff_density_max 0.38
_refine_diff_density_min -0.20
_refine_ls_extinction_method none
_refine_ls_goodness_of_fit_obs 1.21
_refine_ls_hydrogen_treatment 'H-atoms refined isotropically'
_refine_ls_number_parameters 239
_refine_ls_number_reflns 2340
_refine_ls_R_factor_obs .056
_refine_ls_shift/esd_max 0.01
_refine_ls_structure_factor_coef F
_refine_ls_weighting_details 'w = 1/{[\s^2^(I) + (0.04F^2^)^2^]^1/2^(2F)^-1^}^2^'
_refine_ls_weighting_scheme calc
_refine_ls_wR_factor_obs .044
_reflns_number_observed 2340
_reflns_number_total 2777
_reflns_observed_criterion F>0
_cod_data_source_file ab1498.cif
_cod_data_source_block I
_cod_depositor_comments
;
The following automatic conversions were performed:

'_refine_ls_weighting_scheme' value 'w = 1/{[\s^2^(I) +
(0.04F^2^)^2^]^1/2^(2F)^-1^}^2^' was changed to 'calc'. New tag
'_refine_ls_weighting_details' was created. The value of the new tag
was set to 'w = 1/{[\s^2^(I) + (0.04F^2^)^2^]^1/2^(2F)^-1^}^2^'.

Automatic conversion script
Id: cif_fix_values 3143 2015-03-26 13:38:13Z robertas 
;
_cod_original_sg_symbol_H-M 'P 21/n'
_cod_original_formula_sum 'C26 H26 N4 O10 Cu'
_cod_database_code 2007044

loop_
_space_group_symop_id
_space_group_symop_operation_xyz
1 x,y,z
2 -x+1/2,y+1/2,-z+1/2
3 -x,-y,-z
4 x+1/2,-y+1/2,z+1/2

loop_
_atom_site_aniso_label
_atom_site_aniso_U_11
_atom_site_aniso_U_22
_atom_site_aniso_U_33
_atom_site_aniso_U_12
_atom_site_aniso_U_13
_atom_site_aniso_U_23
Cu .0636(2) .0329(2) .0305(2) .0016(2) .02280(10) .0037(2)
O1 .0680(10) .0394(9) .0327(7) -.0037(9) .0231(7) .0029(8)
O2 .0660(10) .0540(10) .0289(8) -.0060(10) .0081(7) .0035(8)
O3 .0860(10) .106(2) .0322(9) -.0370(10) .0005(9) .0220(10)
O4 .120(2) .0620(10) .0340(10) .0040(10) -.0080(10) .0080(10)
O5 .0780(10) .0490(10) .0294(8) .0070(10) .0114(8) -.0030(8)
N1 .0500(10) .0390(10) .0270(8) .0010(10) .0141(8) .0013(9)
N2 .080(2) .0520(10) .0480(10) .0170(10) -.0090(10) .0080(10)
C1 .0530(10) .0360(10) .0340(10) .0100(10) .0196(9) .0050(10)
C2 .0390(10) .0420(10) .0320(10) .0020(10) .0134(9) .0050(10)
C3 .069(2) .070(2) .0400(10) -.0300(10) .0080(10) .0130(10)
C4 .084(2) .097(2) .0350(10) -.046(2) -.0040(10) .008(2)
C5 .0550(10) .067(2) .0310(10) -.0120(10) .0070(10) .0110(10)
C6 .0530(10) .049(2) .0360(10) -.0120(10) .0160(10) .0050(10)
C7 .0460(10) .050(2) .0330(10) -.0060(10) .0114(9) -.0030(10)
C8 .0510(10) .0410(10) .0300(10) .0030(10) .0060(10) .0060(10)
C9 .064(2) .0470(10) .0260(10) .0020(10) .0030(10) -.0060(10)
C10 .0570(10) .0380(10) .0370(10) .0070(10) .0100(10) -.0040(10)
C11 .0460(10) .0380(10) .0290(10) -.0040(10) .0074(9) .0030(10)
C12 .0510(10) .0400(10) .0260(10) -.0020(10) .0097(9) .0010(10)
C13 .061(2) .047(2) .0350(10) .0010(10) .0050(10) .0050(10)

loop_
_atom_site_label
_atom_site_fract_x
_atom_site_fract_y
_atom_site_fract_z
Cu .0000 .0000 .5000
O1 .0375(2) .0646(2) .36320(10)
O2 .1843(2) .2098(2) .42930(10)
O3 .0962(2) .3412(2) -.07590(10)
O4 -.2424(2) .4059(2) .2968(2)
O5 .2227(2) .0192(2) .58790(10)
N1 -.0430(2) .1884(2) .54130(10)
N2 -.2358(2) .5979(3) .3935(2)
C1 .1132(2) .1566(3) .3525(2)
C2 .1123(2) .2028(3) .2385(2)
C3 .0376(3) .1446(3) .1506(2)
C4 .0329(3) .1911(4) .0470(2)
C5 .1035(2) .2985(3) .0281(2)
C6 .1801(2) .3567(3) .1148(2)
C7 .1843(2) .3077(3) .2185(2)
C8 -.0188(2) .2398(3) .6426(2)
C9 -.0553(3) .3665(3) .6668(2)
C10 -.1182(2) .4460(3) .5855(2)
C11 -.1444(2) .3951(3) .4802(2)
C12 -.1048(2) .2665(3) .4630(2)
C13 -.2119(3) .4681(3) .3830(2)
H3 -.012(2) .078(2) .158(2)
H4 -.013(3) .155(3) -.008(2)
H6 .229(2) .423(3) .108(2)
H7 .239(2) .344(3) .277(2)
H8 .020(2) .180(2) .698(2)
H9 -.039(2) .395(2) .735(2)
H10 -.142(2) .525(2) .595(2)
H12 -.118(2) .228(2) .396(2)
H21 -.213(2) .646(3) .457(2)
H22 -.273(2) .632(2) .342(2)
H31 .151(3) .396(3) -.073(2)
H51 .235(2) .045(3) .646(2)
H52 .219(3) .087(3) .540(3)

loop_
_geom_angle_atom_site_label_1
_geom_angle_atom_site_label_2
_geom_angle_atom_site_label_3
_geom_angle
_geom_angle_publ_flag
O1 Cu N1 92.00(10) yes
O5 Cu N1 95.40(10) yes
O5 Cu O1 88.90(10) yes
Cu O1 C1 126.40(10) yes
Cu N1 C8 125.1(2) yes
Cu N1 C12 117.5(2) yes
C8 N1 C12 117.4(2) yes
O1 C1 O2 124.7(2) yes
O1 C1 C2 116.0(2) yes
O2 C1 C2 119.4(2) yes
C1 C2 C3 121.6(2) yes
C1 C2 C7 120.7(2) yes
C3 C2 C7 117.7(2) no
C2 C3 C4 121.5(3) no
C3 C4 C5 120.3(3) no
O3 C5 C4 118.4(2) no
O3 C5 C6 122.6(3) no
C4 C5 C6 119.0(2) no
C5 C6 C7 119.8(3) no
C2 C7 C6 121.6(2) no
N1 C8 C9 122.5(2) yes
C8 C9 C10 119.5(2) no
C9 C10 C11 119.0(2) no
C10 C11 C12 117.7(2) yes
C10 C11 C13 125.7(2) yes
C12 C11 C13 116.6(2) yes
N1 C12 C11 123.9(2) yes
O4 C13 N2 122.8(2) yes
O4 C13 C11 119.3(2) yes
N2 C13 C11 117.9(2) yes
C2 C3 H3 122.0(2) no
C4 C3 H3 116.0(2) no
C3 C4 H4 122.0(2) no
C5 C4 H4 118.0(2) no
C5 C6 H6 123.0(2) no
C7 C6 H6 117.00(10) no
C2 C7 H7 118.0(2) no
C6 C7 H7 120.0(2) no
N1 C8 H8 116.00(10) no
C9 C8 H8 122.00(10) no
C8 C9 H9 119.0(2) no
C10 C9 H9 121.0(2) no
C9 C10 H10 124.00(10) no
C11 C10 H10 117.00(10) no
H51 O5 H52 112.0(3) no
C13 N2 H21 124.0(2) no
C13 N2 H22 115.0(2) no
H21 N2 H22 121.0(3) no
N1 C12 H12 114.0(2) no
C11 C12 H12 122.00(10) no

loop_
_geom_bond_atom_site_label_1
_geom_bond_atom_site_label_2
_geom_bond_site_symmetry_1
_geom_bond_site_symmetry_2
_geom_bond_distance
_geom_bond_publ_flag
Cu O1 . . 1.956(2) yes
Cu O5 . . 2.575(2) yes
Cu N1 . . 2.011(2) yes
O1 C1 . . 1.278(3) yes
O2 C1 . . 1.246(3) yes
O3 C5 . . 1.358(3) yes
O4 C13 . . 1.230(3) yes
N1 C8 . . 1.345(3) yes
N1 C12 . . 1.334(3) yes
N2 C13 . . 1.318(4) yes
C1 C2 . . 1.499(3) yes
C2 C3 . . 1.378(3) yes
C2 C7 . . 1.375(4) yes
C3 C4 . . 1.369(4) yes
C4 C5 . . 1.378(5) yes
C5 C6 . . 1.379(3) no
C6 C7 . . 1.379(3) no
C8 C9 . . 1.367(4) no
C9 C10 . . 1.371(3) no
C10 C11 . . 1.389(3) no
C11 C12 . . 1.375(4) no
C11 C13 . . 1.492(3) no
C3 H3 . . .88(2) no
C4 H4 . . .85(3) no
C6 H6 . . .88(3) no
C7 H7 . . .93(2) no
C8 H8 . . .95(2) no
C9 H9 . . .88(2) no
C10 H10 . . .84(2) no
C12 H12 . . .91(2) no
O3 H31 . . .83(3) no
O5 H51 . . .75(3) no
O5 H52 . . .89(3) no
N2 H21 . . .92(3) no
N2 H22 . . .78(2) no

loop_
_geom_torsion_atom_site_label_1
_geom_torsion_atom_site_label_2
_geom_torsion_atom_site_label_3
_geom_torsion_atom_site_label_4
_geom_torsion
_geom_torsion_publ_flag
N1 Cu O1 C1 56.9(2) no
O1 Cu N1 C8 -142.4(2) no
O1 Cu N1 C12 40.7(2) no
Cu O1 C1 O2 7.9(4) no
Cu O1 C1 C2 -171.0(2) no
Cu N1 C8 C9 -176.7(2) no
C12 N1 C8 C9 -0.2(4) no
Cu N1 C12 C11 177.3(2) no
C8 N1 C12 C11 0.1(4) no
O1 C1 C2 C3 -2.8(4) yes
O1 C1 C2 C7 175.5(2) yes
O2 C1 C2 C3 178.2(3) yes
O2 C1 C2 C7 -3.4(4) yes
C1 C2 C3 C4 177.0(3) no
C7 C2 C3 C4 -1.5(4) no
C1 C2 C7 C6 -176.4(2) no
C3 C2 C7 C6 2.0(4) no
C2 C3 C4 C5 -0.1(5) no
C3 C4 C5 O3 179.8(3) no
C3 C4 C5 C6 1.1(5) no
O3 C5 C6 C7 -179.2(3) no
C4 C5 C6 C7 -0.5(4) no
C5 C6 C7 C2 -1.1(4) no
N1 C8 C9 C10 -0.6(4) no
C8 C9 C10 C11 0.7(4) no
C9 C10 C11 C12 -0.4(4) no
C9 C10 C11 C13 179.9(3) no
C10 C11 C12 N1 0.0(5) no
C13 C11 C12 N1 179.7(2) no
C10 C11 C13 O4 -170.8(3) yes
C10 C11 C13 N2 9.4(4) yes
C12 C11 C13 O4 9.4(4) yes
C12 C11 C13 N2 -170.3(3) yes

loop_
_cod_changelog_entry_id
_cod_changelog_entry_author
_cod_changelog_entry_date
_cod_changelog_entry_text
1 'Vaitkus, Antanas' 2022-10-03T14:55:00+03:00
;
 Added the '-x,-y,-z' and 'x+1/2,-y+1/2,z+1/2' symmetry operations to
 the space group symmetry operation list after consulting the original
 publication. Updated space group information.
;
